data_1508937
loop_
_publ_author_name
'Liu, Ming-Li'
'Duan, Ying-Hui'
'Hou, Yun-Long'
'Li, Chang'
'Gao, Hao'
'Dai, Yi'
'Yao, Xin-Sheng'

_publ_section_title
;
 Nardoaristolones A and B, Two Terpenoids with Unusual Skeletons from
 Nardostachys chinensis Batal.
;
_journal_issue 5
_journal_name_full 'Organic letters'
_journal_page_first 1000
_journal_page_last 1003
_journal_paper_doi 10.1021/ol3034466
_journal_volume 15
_journal_year 2013
_chemical_absolute_configuration unk
_chemical_formula_sum 'C14 H18 O2'
_chemical_formula_weight 218.28
_chemical_name_systematic
; 
 ? 
;
_space_group_IT_number 19
_symmetry_cell_setting orthorhombic
_symmetry_space_group_name_Hall 'P 2ac 2ab'
_symmetry_space_group_name_H-M 'P 21 21 21'
_atom_sites_solution_hydrogens geom
_atom_sites_solution_primary direct
_atom_sites_solution_secondary difmap
_audit_creation_method SHELXL-97
_cell_angle_alpha 90.00
_cell_angle_beta 90.00
_cell_angle_gamma 90.00
_cell_formula_units_Z 4
_cell_length_a 8.06899(12)
_cell_length_b 9.64395(14)
_cell_length_c 15.6052(3)
_cell_measurement_reflns_used 7033
_cell_measurement_temperature 157(2)
_cell_measurement_theta_max 62.5310
_cell_measurement_theta_min 4.5812
_cell_volume 1214.35(3)
_computing_structure_refinement 'SHELXL-97 (Sheldrick, 2008)'
_computing_structure_solution 'SHELXS-97 (Sheldrick, 2008)'
_diffrn_ambient_temperature 157(2)
_diffrn_detector_area_resol_mean 16.0288
_diffrn_measured_fraction_theta_full 0.988
_diffrn_measured_fraction_theta_max 0.988
_diffrn_measurement_device_type 'Xcalibur, Sapphire3, Gemini ultra'
_diffrn_measurement_method '\w scans'
_diffrn_radiation_monochromator mirror
_diffrn_radiation_source 'Enhance Ultra (Cu) X-ray Source'
_diffrn_radiation_type 'Cu K\a'
_diffrn_radiation_wavelength 1.54184
_diffrn_reflns_av_R_equivalents 0.0178
_diffrn_reflns_av_sigmaI/netI 0.0113
_diffrn_reflns_limit_h_max 9
_diffrn_reflns_limit_h_min -9
_diffrn_reflns_limit_k_max 10
_diffrn_reflns_limit_k_min -11
_diffrn_reflns_limit_l_max 17
_diffrn_reflns_limit_l_min -17
_diffrn_reflns_number 9341
_diffrn_reflns_theta_full 62.62
_diffrn_reflns_theta_max 62.62
_diffrn_reflns_theta_min 5.39
_exptl_absorpt_coefficient_mu 0.619
_exptl_absorpt_correction_T_max 1.00000
_exptl_absorpt_correction_T_min 0.85763
_exptl_absorpt_correction_type multi-scan
_exptl_absorpt_process_details
;
CrysAlisPro, Agilent Technologies,
Version 1.171.34.49 (release 20-01-2011 CrysAlis171 .NET)
(compiled Jan 20 2011,15:58:25)
Empirical absorption correction using spherical harmonics,
 implemented in SCALE3 ABSPACK scaling algorithm.
;
_exptl_crystal_colour colorless
_exptl_crystal_density_diffrn 1.194
_exptl_crystal_density_method 'not measured'
_exptl_crystal_description block
_exptl_crystal_F_000 472
_exptl_crystal_size_max 0.33
_exptl_crystal_size_mid 0.22
_exptl_crystal_size_min 0.18
_refine_diff_density_max 0.149
_refine_diff_density_min -0.117
_refine_diff_density_rms 0.029
_refine_ls_abs_structure_details 'Flack H D (1983), Acta Cryst. A39, 876-881'
_refine_ls_abs_structure_Flack -0.03(19)
_refine_ls_extinction_method none
_refine_ls_goodness_of_fit_ref 1.086
_refine_ls_hydrogen_treatment constr
_refine_ls_matrix_type full
_refine_ls_number_parameters 149
_refine_ls_number_reflns 1916
_refine_ls_number_restraints 0
_refine_ls_restrained_S_all 1.086
_refine_ls_R_factor_all 0.0262
_refine_ls_R_factor_gt 0.0260
_refine_ls_shift/su_max 0.000
_refine_ls_shift/su_mean 0.000
_refine_ls_structure_factor_coef Fsqd
_refine_ls_weighting_details 'calc w=1/[\s^2^(Fo^2^)+(0.0417P)^2^+0.1618P] where P=(Fo^2^+2Fc^2^)/3'
_refine_ls_weighting_scheme calc
_refine_ls_wR_factor_gt 0.0684
_refine_ls_wR_factor_ref 0.0686
_reflns_number_gt 1904
_reflns_number_total 1916
_reflns_threshold_expression >2sigma(I)
_cod_data_source_file ol3034466_si_003.cif
_cod_data_source_block gh_e38b2a4
_cod_database_code 1508937

loop_
_symmetry_equiv_pos_as_xyz
'x, y, z'
'-x+1/2, -y, z+1/2'
'-x, y+1/2, -z+1/2'
'x+1/2, -y+1/2, -z'

loop_
_atom_site_label
_atom_site_type_symbol
_atom_site_fract_x
_atom_site_fract_y
_atom_site_fract_z
_atom_site_U_iso_or_equiv
_atom_site_adp_type
_atom_site_occupancy
_atom_site_symmetry_multiplicity
_atom_site_calc_flag
_atom_site_refinement_flags
O1 O -0.00023(12) 0.60617(9) 0.52448(5) 0.0291(2) Uani 1 1 d .
O2 O -0.12305(11) 0.86400(10) 0.81688(6) 0.0343(2) Uani 1 1 d .
C1 C -0.00182(15) 0.71349(14) 0.65930(8) 0.0251(3) Uani 1 1 d .
H1 H -0.1188 0.7072 0.6648 0.030 Uiso 1 1 calc R
C2 C 0.08125(16) 0.65260(13) 0.58407(8) 0.0230(3) Uani 1 1 d .
C3 C 0.26777(16) 0.65248(13) 0.58235(8) 0.0250(3) Uani 1 1 d .
H3A H 0.3051 0.7255 0.5422 0.030 Uiso 1 1 calc R
H3B H 0.3056 0.5623 0.5592 0.030 Uiso 1 1 calc R
C4 C 0.35318(14) 0.67634(12) 0.66903(8) 0.0216(3) Uani 1 1 d .
H4 H 0.3354 0.5913 0.7045 0.026 Uiso 1 1 calc R
C5 C 0.27109(14) 0.79822(12) 0.71624(7) 0.0203(3) Uani 1 1 d .
C6 C 0.31981(15) 0.81587(13) 0.81046(8) 0.0233(3) Uani 1 1 d .
H6 H 0.4206 0.8730 0.8224 0.028 Uiso 1 1 calc R
C7 C 0.16295(16) 0.85174(13) 0.86150(8) 0.0256(3) Uani 1 1 d .
H7 H 0.1646 0.9305 0.9032 0.031 Uiso 1 1 calc R
C9 C 0.02132(16) 0.83506(13) 0.80295(8) 0.0243(3) Uani 1 1 d .
C10 C 0.08642(14) 0.77727(13) 0.71953(8) 0.0211(3) Uani 1 1 d .
C11 C 0.26419(16) 0.71977(13) 0.88012(8) 0.0255(3) Uani 1 1 d .
C12 C 0.3648(2) 0.72944(16) 0.96226(9) 0.0383(4) Uani 1 1 d .
H12A H 0.4080 0.8238 0.9687 0.057 Uiso 1 1 calc R
H12B H 0.4574 0.6638 0.9597 0.057 Uiso 1 1 calc R
H12C H 0.2939 0.7069 1.0113 0.057 Uiso 1 1 calc R
C13 C 0.19047(16) 0.57729(13) 0.86649(8) 0.0280(3) Uani 1 1 d .
H13A H 0.2789 0.5077 0.8677 0.042 Uiso 1 1 calc R
H13B H 0.1343 0.5743 0.8108 0.042 Uiso 1 1 calc R
H13C H 0.1104 0.5576 0.9121 0.042 Uiso 1 1 calc R
C14 C 0.30240(16) 0.93946(13) 0.67167(8) 0.0265(3) Uani 1 1 d .
H14A H 0.2366 1.0116 0.7000 0.040 Uiso 1 1 calc R
H14B H 0.2700 0.9331 0.6113 0.040 Uiso 1 1 calc R
H14C H 0.4203 0.9630 0.6756 0.040 Uiso 1 1 calc R
C15 C 0.53944(14) 0.69482(14) 0.65791(8) 0.0266(3) Uani 1 1 d .
H15A H 0.5608 0.7736 0.6198 0.040 Uiso 1 1 calc R
H15B H 0.5868 0.6105 0.6329 0.040 Uiso 1 1 calc R
H15C H 0.5905 0.7122 0.7139 0.040 Uiso 1 1 calc R

loop_
_atom_site_aniso_label
_atom_site_aniso_U_11
_atom_site_aniso_U_22
_atom_site_aniso_U_33
_atom_site_aniso_U_23
_atom_site_aniso_U_13
_atom_site_aniso_U_12
O1 0.0352(5) 0.0300(5) 0.0222(5) 0.0019(4) -0.0084(4) -0.0052(4)
O2 0.0288(5) 0.0434(6) 0.0308(5) 0.0011(4) 0.0061(4) 0.0123(4)
C1 0.0196(6) 0.0309(7) 0.0247(7) 0.0052(5) -0.0013(5) 0.0001(5)
C2 0.0275(7) 0.0208(6) 0.0208(6) 0.0056(5) -0.0026(5) -0.0032(5)
C3 0.0264(7) 0.0263(6) 0.0224(6) -0.0029(5) 0.0041(5) -0.0008(5)
C4 0.0205(6) 0.0213(6) 0.0231(6) 0.0003(5) 0.0026(5) -0.0004(5)
C5 0.0194(6) 0.0201(6) 0.0214(6) 0.0010(5) -0.0002(5) -0.0005(5)
C6 0.0233(6) 0.0225(6) 0.0242(6) -0.0026(5) -0.0022(5) -0.0006(5)
C7 0.0316(7) 0.0242(6) 0.0211(6) -0.0032(5) 0.0015(5) 0.0039(5)
C9 0.0283(7) 0.0215(6) 0.0230(7) 0.0035(5) 0.0039(5) 0.0053(5)
C10 0.0206(6) 0.0211(6) 0.0216(6) 0.0053(5) 0.0008(5) 0.0035(5)
C11 0.0284(6) 0.0276(6) 0.0205(6) -0.0005(5) -0.0024(5) 0.0041(5)
C12 0.0463(9) 0.0425(8) 0.0261(7) -0.0002(6) -0.0107(7) 0.0041(7)
C13 0.0323(7) 0.0259(7) 0.0258(6) 0.0045(5) 0.0011(6) 0.0026(5)
C14 0.0300(6) 0.0215(6) 0.0281(6) 0.0024(5) 0.0032(6) 0.0001(5)
C15 0.0203(6) 0.0275(6) 0.0320(7) 0.0005(5) 0.0031(5) 0.0017(5)

loop_
_atom_type_symbol
_atom_type_description
_atom_type_scat_dispersion_real
_atom_type_scat_dispersion_imag
_atom_type_scat_source
C C 0.0181 0.0091 'International Tables Vol C Tables 4.2.6.8 and 6.1.1.4'
H H 0.0000 0.0000 'International Tables Vol C Tables 4.2.6.8 and 6.1.1.4'
O O 0.0492 0.0322 'International Tables Vol C Tables 4.2.6.8 and 6.1.1.4'

loop_
_geom_angle_atom_site_label_1
_geom_angle_atom_site_label_2
_geom_angle_atom_site_label_3
_geom_angle
C10 C1 C2 120.25(11)
C10 C1 H1 119.9
C2 C1 H1 119.9
O1 C2 C1 120.45(11)
O1 C2 C3 121.56(12)
C1 C2 C3 117.98(11)
C2 C3 C4 115.66(10)
C2 C3 H3A 108.4
C4 C3 H3A 108.4
C2 C3 H3B 108.4
C4 C3 H3B 108.4
H3A C3 H3B 107.4
C15 C4 C3 111.10(10)
C15 C4 C5 112.97(10)
C3 C4 C5 110.08(10)
C15 C4 H4 107.5
C3 C4 H4 107.5
C5 C4 H4 107.5
C10 C5 C6 103.67(10)
C10 C5 C4 109.90(10)
C6 C5 C4 115.75(10)
C10 C5 C14 107.14(10)
C6 C5 C14 106.94(10)
C4 C5 C14 112.75(10)
C11 C6 C5 123.45(10)
C11 C6 C7 61.03(8)
C5 C6 C7 108.16(10)
C11 C6 H6 116.7
C5 C6 H6 116.7
C7 C6 H6 116.7
C9 C7 C6 107.06(9)
C9 C7 C11 116.02(10)
C6 C7 C11 58.28(8)
C9 C7 H7 119.8
C6 C7 H7 119.8
C11 C7 H7 119.8
O2 C9 C7 127.37(12)
O2 C9 C10 124.84(12)
C7 C9 C10 107.78(10)
C1 C10 C5 124.62(11)
C1 C10 C9 126.42(11)
C5 C10 C9 108.92(10)
C6 C11 C13 125.33(11)
C6 C11 C12 114.46(11)
C13 C11 C12 112.60(11)
C6 C11 C7 60.69(8)
C13 C11 C7 121.05(11)
C12 C11 C7 113.06(11)
C11 C12 H12A 109.5
C11 C12 H12B 109.5
H12A C12 H12B 109.5
C11 C12 H12C 109.5
H12A C12 H12C 109.5
H12B C12 H12C 109.5
C11 C13 H13A 109.5
C11 C13 H13B 109.5
H13A C13 H13B 109.5
C11 C13 H13C 109.5
H13A C13 H13C 109.5
H13B C13 H13C 109.5
C5 C14 H14A 109.5
C5 C14 H14B 109.5
H14A C14 H14B 109.5
C5 C14 H14C 109.5
H14A C14 H14C 109.5
H14B C14 H14C 109.5
C4 C15 H15A 109.5
C4 C15 H15B 109.5
H15A C15 H15B 109.5
C4 C15 H15C 109.5
H15A C15 H15C 109.5
H15B C15 H15C 109.5

loop_
_geom_bond_atom_site_label_1
_geom_bond_atom_site_label_2
_geom_bond_distance
O1 C2 1.2237(15)
O2 C9 1.2175(16)
C1 C10 1.3300(18)
C1 C2 1.4739(18)
C1 H1 0.9500
C2 C3 1.5053(17)
C3 C4 1.5354(17)
C3 H3A 0.9900
C3 H3B 0.9900
C4 C15 1.5234(15)
C4 C5 1.5373(16)
C4 H4 1.0000
C5 C10 1.5046(16)
C5 C6 1.5315(17)
C5 C14 1.5501(16)
C6 C11 1.4973(18)
C6 C7 1.5349(17)
C6 H6 1.0000
C7 C9 1.4720(18)
C7 C11 1.5399(17)
C7 H7 1.0000
C9 C10 1.5103(17)
C11 C13 1.5123(18)
C11 C12 1.5203(18)
C12 H12A 0.9800
C12 H12B 0.9800
C12 H12C 0.9800
C13 H13A 0.9800
C13 H13B 0.9800
C13 H13C 0.9800
C14 H14A 0.9800
C14 H14B 0.9800
C14 H14C 0.9800
C15 H15A 0.9800
C15 H15B 0.9800
C15 H15C 0.9800

loop_
_geom_torsion_atom_site_label_1
_geom_torsion_atom_site_label_2
_geom_torsion_atom_site_label_3
_geom_torsion_atom_site_label_4
_geom_torsion
C10 C1 C2 O1 -172.68(12)
C10 C1 C2 C3 6.01(18)
O1 C2 C3 C4 -164.13(11)
C1 C2 C3 C4 17.20(17)
C2 C3 C4 C15 -171.86(11)
C2 C3 C4 C5 -45.96(14)
C15 C4 C5 C10 176.20(10)
C3 C4 C5 C10 51.36(13)
C15 C4 C5 C6 -66.82(14)
C3 C4 C5 C6 168.34(10)
C15 C4 C5 C14 56.75(14)
C3 C4 C5 C14 -68.08(13)
C10 C5 C6 C11 48.71(14)
C4 C5 C6 C11 -71.71(15)
C14 C5 C6 C11 161.73(11)
C10 C5 C6 C7 -18.07(12)
C4 C5 C6 C7 -138.49(10)
C14 C5 C6 C7 94.95(11)
C11 C6 C7 C9 -110.47(11)
C5 C6 C7 C9 8.32(13)
C5 C6 C7 C11 118.79(11)
C6 C7 C9 O2 -173.74(13)
C11 C7 C9 O2 123.78(14)
C6 C7 C9 C10 5.05(13)
C11 C7 C9 C10 -57.42(14)
C2 C1 C10 C5 2.33(19)
C2 C1 C10 C9 -175.13(11)
C6 C5 C10 C1 -156.46(12)
C4 C5 C10 C1 -32.16(17)
C14 C5 C10 C1 90.66(14)
C6 C5 C10 C9 21.38(13)
C4 C5 C10 C9 145.69(10)
C14 C5 C10 C9 -91.50(11)
O2 C9 C10 C1 -20.4(2)
C7 C9 C10 C1 160.78(12)
O2 C9 C10 C5 161.82(12)
C7 C9 C10 C5 -17.01(13)
C5 C6 C11 C13 15.58(19)
C7 C6 C11 C13 109.09(14)
C5 C6 C11 C12 162.72(12)
C7 C6 C11 C12 -103.77(12)
C5 C6 C11 C7 -93.50(12)
C9 C7 C11 C6 94.71(11)
C9 C7 C11 C13 -21.14(16)
C6 C7 C11 C13 -115.85(13)
C9 C7 C11 C12 -159.20(11)
C6 C7 C11 C12 106.09(13)

loop_
_cod_related_entry_id
_cod_related_entry_code
_cod_related_entry_database
1 28945555 ChemSpider
